data_7701124
loop_
_publ_author_name
'Tang, Yongxing'
'Ma, Jinchao'
'Imler, Gregory H.'
'Parrish, Damon A.'
'Shreeve, Jean'ne M.'

_publ_section_title
;
 Versatile functionalization of 3,5-diamino-4-nitropyrazole for promising
 insensitive energetic compounds.
;
_journal_issue 38
_journal_name_full 'Dalton transactions (Cambridge, England : 2003)'
_journal_page_first 14490
_journal_page_last 14496
_journal_paper_doi 10.1039/c9dt03138c
_journal_volume 48
_journal_year 2019
_chemical_formula_moiety 'C5 H7 N8 O2, Cl, H2 O'
_chemical_formula_sum 'C5 H9 Cl N8 O3'
_chemical_formula_weight 264.65
_space_group_crystal_system triclinic
_space_group_IT_number 2
_space_group_name_Hall '-P 1'
_space_group_name_H-M_alt 'P -1'
_symmetry_space_group_name_Hall '-P 1'
_symmetry_space_group_name_H-M 'P -1'
_atom_sites_solution_hydrogens mixed
_atom_sites_solution_primary 'intrinsic phasing'
_audit_creation_method SHELXL-2014/7
_audit_update_record
;
2019-06-24 deposited with the CCDC.    2019-09-11 downloaded from the CCDC.
;
_cell_angle_alpha 87.756(2)
_cell_angle_beta 74.218(2)
_cell_angle_gamma 73.265(2)
_cell_formula_units_Z 2
_cell_length_a 7.8649(6)
_cell_length_b 7.8722(6)
_cell_length_c 8.8770(6)
_cell_measurement_reflns_used 1845
_cell_measurement_temperature 296(2)
_cell_measurement_theta_max 29.93
_cell_measurement_theta_min 2.39
_cell_volume 506.03(6)
_computing_cell_refinement 'Bruker APEX3 v2015.5-2 (Bruker, 2015)'
_computing_data_collection 'Bruker APEX3 v2015.5-2 (Bruker, 2015)'
_computing_data_reduction
;
Bruker SAINT v8.34A (Bruker, 2013), Bruker XPREP v2014/2 (Bruker, 2014)
;
_computing_molecular_graphics 'Bruker SHELXTL v2014/7 (Bruker, 2014)'
_computing_publication_material 'Bruker SHELXTL v2014/7 (Bruker, 2014)'
_computing_structure_refinement 'SHELXL-2014/7 (Sheldrick, 2014)'
_computing_structure_solution 'Bruker SHELXTL v2014/7 (Bruker, 2014)'
_diffrn_ambient_temperature 296(2)
_diffrn_measured_fraction_theta_full 0.991
_diffrn_measured_fraction_theta_max 0.940
_diffrn_measurement_device_type 'Bruker SMART APEX II CCD'
_diffrn_measurement_method '\w scans'
_diffrn_radiation_monochromator graphite
_diffrn_radiation_source 'fine focus sealed tube'
_diffrn_radiation_type MoK\a
_diffrn_radiation_wavelength 0.71073
_diffrn_reflns_av_R_equivalents 0.0200
_diffrn_reflns_av_unetI/netI 0.0320
_diffrn_reflns_Laue_measured_fraction_full 0.991
_diffrn_reflns_Laue_measured_fraction_max 0.940
_diffrn_reflns_limit_h_max 11
_diffrn_reflns_limit_h_min -11
_diffrn_reflns_limit_k_max 10
_diffrn_reflns_limit_k_min -11
_diffrn_reflns_limit_l_max 11
_diffrn_reflns_limit_l_min -12
_diffrn_reflns_number 6095
_diffrn_reflns_point_group_measured_fraction_full 0.991
_diffrn_reflns_point_group_measured_fraction_max 0.940
_diffrn_reflns_theta_full 25.242
_diffrn_reflns_theta_max 30.019
_diffrn_reflns_theta_min 2.386
_exptl_absorpt_coefficient_mu 0.393
_exptl_absorpt_correction_T_max 0.7460
_exptl_absorpt_correction_T_min 0.6981
_exptl_absorpt_correction_type multi-scan
_exptl_absorpt_process_details 'SADABS v2014/5 (Bruker, 2008)'
_exptl_crystal_colour 'clear colorless'
_exptl_crystal_density_diffrn 1.737
_exptl_crystal_description block
_exptl_crystal_F_000 272
_exptl_crystal_size_max 0.408
_exptl_crystal_size_mid 0.223
_exptl_crystal_size_min 0.060
_refine_diff_density_max 0.336
_refine_diff_density_min -0.285
_refine_diff_density_rms 0.055
_refine_ls_extinction_method none
_refine_ls_goodness_of_fit_ref 1.029
_refine_ls_hydrogen_treatment mixed
_refine_ls_matrix_type full
_refine_ls_number_parameters 160
_refine_ls_number_reflns 2773
_refine_ls_number_restraints 3
_refine_ls_restrained_S_all 1.028
_refine_ls_R_factor_all 0.0552
_refine_ls_R_factor_gt 0.0395
_refine_ls_shift/su_max 0.000
_refine_ls_shift/su_mean 0.000
_refine_ls_structure_factor_coef Fsqd
_refine_ls_weighting_details 'w=1/[\s^2^(Fo^2^)+(0.0499P)^2^+0.1799P] where P=(Fo^2^+2Fc^2^)/3'
_refine_ls_weighting_scheme calc
_refine_ls_wR_factor_gt 0.0981
_refine_ls_wR_factor_ref 0.1063
_reflns_Friedel_coverage 0.000
_reflns_number_gt 2140
_reflns_number_total 2773
_reflns_threshold_expression 'I > 2\s(I)'
_cod_data_source_file c9dt03138c2.cif
_cod_data_source_block shrv725
_cod_depositor_comments 'Adding full bibliography for 7701122--7701124.cif.'
_cod_original_cell_volume 506.04(6)
_cod_database_code 7701124
_shelx_shelxl_version_number 2014/7
_shelx_space_group_comment
;
The symmetry employed for this shelxl refinement is uniquely defined
by the following loop, which should always be used as a source of
symmetry information in preference to the above space-group names.
They are only intended as comments.
;
_shelx_estimated_absorpt_t_min 0.856
_shelx_estimated_absorpt_t_max 0.977

loop_
_space_group_symop_operation_xyz
'x, y, z'
'-x, -y, -z'

loop_
_atom_site_label
_atom_site_type_symbol
_atom_site_fract_x
_atom_site_fract_y
_atom_site_fract_z
_atom_site_U_iso_or_equiv
_atom_site_adp_type
_atom_site_occupancy
_atom_site_site_symmetry_order
_atom_site_calc_flag
_atom_site_refinement_flags_posn
_atom_site_refinement_flags_adp
O1 O 0.99126(18) 0.38747(17) 0.32342(16) 0.0344(3) Uani 1 1 d . .
O2 O 0.89963(18) 0.31050(17) 0.56289(17) 0.0349(3) Uani 1 1 d . .
N3 N 0.88001(19) 0.41143(18) 0.45501(17) 0.0239(3) Uani 1 1 d . .
C4 C 0.7245(2) 0.5596(2) 0.48208(19) 0.0216(3) Uani 1 1 d . .
C5 C 0.5765(2) 0.6152(2) 0.62302(19) 0.0231(3) Uani 1 1 d . .
N6 N 0.5643(2) 0.5403(2) 0.76204(19) 0.0353(4) Uani 1 1 d . .
H6A H 0.4679 0.5808 0.8390 0.042 Uiso 1 1 calc R U
H6B H 0.6529 0.4518 0.7744 0.042 Uiso 1 1 calc R U
N7 N 0.44294(19) 0.75256(19) 0.59816(16) 0.0250(3) Uani 1 1 d . .
N8 N 0.50669(18) 0.78409(18) 0.44002(16) 0.0221(3) Uani 1 1 d . .
C9 C 0.4070(2) 0.9059(2) 0.35754(19) 0.0215(3) Uani 1 1 d . .
N10 N 0.24529(19) 1.00651(19) 0.43468(18) 0.0277(3) Uani 1 1 d . .
H10A H 0.1798 1.0844 0.3866 0.033 Uiso 1 1 calc R U
H10B H 0.2041 0.9950 0.5336 0.033 Uiso 1 1 calc R U
N11 N 0.47900(19) 0.91658(18) 0.20471(17) 0.0254(3) Uani 1 1 d . .
C12 C 0.6485(2) 0.8124(2) 0.1355(2) 0.0263(4) Uani 1 1 d . .
N13 N 0.7240(2) 0.8237(2) -0.01386(19) 0.0419(4) Uani 1 1 d . .
H13A H 0.6647 0.8984 -0.0683 0.050 Uiso 1 1 calc R U
H13B H 0.8330 0.7564 -0.0576 0.050 Uiso 1 1 calc R U
N14 N 0.74907(19) 0.69056(19) 0.21629(16) 0.0259(3) Uani 1 1 d . .
H14 H 0.8587 0.6266 0.1699 0.031 Uiso 1 1 calc R U
C15 C 0.6741(2) 0.6724(2) 0.36896(19) 0.0212(3) Uani 1 1 d . .
Cl16 Cl 0.15568(6) 0.67533(7) 0.01499(6) 0.03700(15) Uani 1 1 d . .
O17 O 0.0396(2) 0.9816(2) 0.75095(17) 0.0427(4) Uani 1 1 d D .
H17A H -0.013(3) 1.070(2) 0.810(3) 0.064 Uiso 1 1 d D U
H17B H 0.100(3) 0.911(3) 0.800(3) 0.064 Uiso 1 1 d D U

loop_
_atom_site_aniso_label
_atom_site_aniso_U_11
_atom_site_aniso_U_22
_atom_site_aniso_U_33
_atom_site_aniso_U_23
_atom_site_aniso_U_13
_atom_site_aniso_U_12
O1 0.0274(7) 0.0343(7) 0.0301(7) -0.0031(5) -0.0008(5) 0.0023(5)
O2 0.0339(7) 0.0281(6) 0.0372(8) 0.0101(5) -0.0123(6) 0.0008(5)
N3 0.0201(7) 0.0221(7) 0.0275(7) 0.0001(5) -0.0078(6) -0.0020(5)
C4 0.0180(7) 0.0208(7) 0.0230(8) 0.0011(6) -0.0055(6) -0.0012(6)
C5 0.0194(7) 0.0269(8) 0.0221(8) 0.0026(6) -0.0067(6) -0.0043(6)
N6 0.0251(8) 0.0444(9) 0.0251(8) 0.0104(7) -0.0038(6) 0.0032(6)
N7 0.0204(7) 0.0303(7) 0.0188(7) 0.0023(5) -0.0030(5) -0.0014(5)
N8 0.0185(6) 0.0236(7) 0.0189(7) 0.0021(5) -0.0035(5) 0.0004(5)
C9 0.0193(7) 0.0201(7) 0.0238(8) 0.0012(6) -0.0065(6) -0.0031(6)
N10 0.0195(7) 0.0285(7) 0.0263(7) 0.0044(6) -0.0034(6) 0.0034(5)
N11 0.0215(7) 0.0256(7) 0.0231(7) 0.0039(5) -0.0044(5) 0.0007(5)
C12 0.0241(8) 0.0255(8) 0.0234(8) 0.0024(6) -0.0044(7) -0.0004(6)
N13 0.0304(8) 0.0505(10) 0.0232(8) 0.0094(7) 0.0012(6) 0.0126(7)
N14 0.0190(7) 0.0272(7) 0.0210(7) 0.0033(5) -0.0004(5) 0.0045(5)
C15 0.0175(7) 0.0204(7) 0.0227(8) -0.0007(6) -0.0042(6) -0.0016(6)
Cl16 0.0272(2) 0.0428(3) 0.0292(2) 0.00014(19) -0.00198(17) 0.00283(18)
O17 0.0480(9) 0.0360(8) 0.0293(8) 0.0009(6) -0.0056(6) 0.0059(6)

loop_
_atom_type_symbol
_atom_type_description
_atom_type_scat_dispersion_real
_atom_type_scat_dispersion_imag
_atom_type_scat_source
C C 0.0033 0.0016 'International Tables Vol C Tables 4.2.6.8 and 6.1.1.4'
H H 0.0000 0.0000 'International Tables Vol C Tables 4.2.6.8 and 6.1.1.4'
N N 0.0061 0.0033 'International Tables Vol C Tables 4.2.6.8 and 6.1.1.4'
O O 0.0106 0.0060 'International Tables Vol C Tables 4.2.6.8 and 6.1.1.4'
Cl Cl 0.1484 0.1585 'International Tables Vol C Tables 4.2.6.8 and 6.1.1.4'

loop_
_geom_angle_atom_site_label_1
_geom_angle_atom_site_label_2
_geom_angle_atom_site_label_3
_geom_angle
O2 N3 O1 123.11(14)
O2 N3 C4 118.61(14)
O1 N3 C4 118.28(14)
C15 C4 N3 124.98(15)
C15 C4 C5 105.95(14)
N3 C4 C5 128.74(15)
N7 C5 N6 122.20(16)
N7 C5 C4 110.99(14)
N6 C5 C4 126.77(15)
C5 N6 H6A 120.0
C5 N6 H6B 120.0
H6A N6 H6B 120.0
C5 N7 N8 103.76(13)
C15 N8 C9 121.67(14)
C15 N8 N7 113.36(13)
C9 N8 N7 124.78(13)
N10 C9 N11 123.16(15)
N10 C9 N8 117.72(15)
N11 C9 N8 119.12(14)
C9 N10 H10A 120.0
C9 N10 H10B 120.0
H10A N10 H10B 120.0
C9 N11 C12 119.36(14)
N13 C12 N11 120.46(15)
N13 C12 N14 117.47(15)
N11 C12 N14 122.06(15)
C12 N13 H13A 120.0
C12 N13 H13B 120.0
H13A N13 H13B 120.0
C15 N14 C12 119.07(14)
C15 N14 H14 120.5
C12 N14 H14 120.5
N14 C15 N8 118.52(14)
N14 C15 C4 135.54(15)
N8 C15 C4 105.92(14)
H17A O17 H17B 105(2)

loop_
_geom_bond_atom_site_label_1
_geom_bond_atom_site_label_2
_geom_bond_distance
O1 N3 1.2377(19)
O2 N3 1.2339(18)
N3 C4 1.398(2)
C4 C15 1.378(2)
C4 C5 1.438(2)
C5 N7 1.332(2)
C5 N6 1.338(2)
N6 H6A 0.8600
N6 H6B 0.8600
N7 N8 1.3947(19)
N8 C15 1.352(2)
N8 C9 1.376(2)
C9 N10 1.305(2)
C9 N11 1.330(2)
N10 H10A 0.8600
N10 H10B 0.8600
N11 C12 1.338(2)
C12 N13 1.308(2)
C12 N14 1.370(2)
N13 H13A 0.8600
N13 H13B 0.8600
N14 C15 1.343(2)
N14 H14 0.8600
O17 H17A 0.822(10)
O17 H17B 0.817(10)

loop_
_geom_hbond_atom_site_label_D
_geom_hbond_atom_site_label_H
_geom_hbond_atom_site_label_A
_geom_hbond_distance_DH
_geom_hbond_distance_HA
_geom_hbond_distance_DA
_geom_hbond_angle_DHA
_geom_hbond_site_symmetry_A
N6 H6A Cl16 0.86 2.44 3.2856(17) 166.0 1_556
N6 H6B O2 0.86 2.34 2.884(2) 121.7 .
N6 H6B Cl16 0.86 2.70 3.4065(16) 140.6 2_666
N10 H10A O1 0.86 2.55 3.3692(19) 158.8 1_465
N10 H10A O2 0.86 2.56 3.0325(19) 115.5 1_465
N10 H10A O17 0.86 2.54 3.102(2) 123.8 2_576
N10 H10B O17 0.86 2.03 2.865(2) 164.0 .
N13 H13A N11 0.86 2.13 2.987(2) 179.3 2_675
N13 H13B O1 0.86 2.51 3.193(2) 137.1 2_765
N13 H13B Cl16 0.86 2.68 3.3350(18) 133.8 1_655
N14 H14 O1 0.86 2.44 2.9011(19) 114.6 .
N14 H14 Cl16 0.86 2.49 3.1815(15) 137.5 1_655
N14 H14 Cl16 0.86 2.99 3.3848(16) 110.5 2_665
O17 H17A Cl16 0.822(10) 2.386(10) 3.2072(15) 178(3) 2_576
O17 H17B Cl16 0.817(10) 2.642(15) 3.4047(15) 156(3) 1_556

loop_
_geom_torsion_atom_site_label_1
_geom_torsion_atom_site_label_2
_geom_torsion_atom_site_label_3
_geom_torsion_atom_site_label_4
_geom_torsion
O2 N3 C4 C15 -172.53(16)
O1 N3 C4 C15 7.2(2)
O2 N3 C4 C5 -0.1(3)
O1 N3 C4 C5 179.63(16)
C15 C4 C5 N7 0.39(19)
N3 C4 C5 N7 -173.15(16)
C15 C4 C5 N6 178.21(17)
N3 C4 C5 N6 4.7(3)
N6 C5 N7 N8 -177.83(16)
C4 C5 N7 N8 0.10(18)
C5 N7 N8 C15 -0.60(18)
C5 N7 N8 C9 174.44(15)
C15 N8 C9 N10 178.83(15)
N7 N8 C9 N10 4.2(2)
C15 N8 C9 N11 -1.5(2)
N7 N8 C9 N11 -176.16(14)
N10 C9 N11 C12 177.79(16)
N8 C9 N11 C12 -1.8(2)
C9 N11 C12 N13 -178.29(17)
C9 N11 C12 N14 1.9(3)
N13 C12 N14 C15 -178.41(17)
N11 C12 N14 C15 1.4(3)
C12 N14 C15 N8 -4.6(2)
C12 N14 C15 C4 174.20(18)
C9 N8 C15 N14 4.8(2)
N7 N8 C15 N14 179.98(14)
C9 N8 C15 C4 -174.36(15)
N7 N8 C15 C4 0.85(18)
N3 C4 C15 N14 -5.8(3)
C5 C4 C15 N14 -179.62(18)
N3 C4 C15 N8 173.13(15)
C5 C4 C15 N8 -0.72(18)
